data_4080183
loop_
_publ_author_name
'Rong, Weifeng'
'Liu, Dongtao'
'Zuo, Huiping'
'Pan, Yupeng'
'Jian, Zhongbao'
'Li, Shihui'
'Cui, Dongmei'

_publ_section_title
;
 Rare-Earth-Metal Complexes Bearing Phosphazene Ancillary Ligands:
 Structures and Catalysis toward Highly Trans-1,4-Selective
 (Co)Polymerizations of Conjugated Dienes
;
_journal_issue 5
_journal_name_full Organometallics
_journal_page_first 1166
_journal_paper_doi 10.1021/om300967h
_journal_volume 32
_journal_year 2013
_chemical_formula_sum 'C48 H62 B2 N3 Nd O3 P2'
_chemical_formula_weight 956.81
_chemical_name_systematic
; 
 ? 
;
_space_group_IT_number 14
_symmetry_cell_setting monoclinic
_symmetry_space_group_name_Hall '-P 2ybc'
_symmetry_space_group_name_H-M 'P 1 21/c 1'
_atom_sites_solution_hydrogens geom
_atom_sites_solution_primary direct
_atom_sites_solution_secondary difmap
_audit_creation_method SHELXL-97
_cell_angle_alpha 90.00
_cell_angle_beta 102.2440(10)
_cell_angle_gamma 90.00
_cell_formula_units_Z 4
_cell_length_a 19.5696(9)
_cell_length_b 19.7387(9)
_cell_length_c 13.6730(6)
_cell_measurement_reflns_used 9921
_cell_measurement_temperature 183(2)
_cell_measurement_theta_max 26.01
_cell_measurement_theta_min 2.28
_cell_volume 5161.4(4)
_computing_cell_refinement 'Bruker SMART'
_computing_data_collection 'Bruker SMART'
_computing_data_reduction 'Bruker SAINT'
_computing_molecular_graphics 'Bruker SHELXTL'
_computing_publication_material 'Bruker SHELXTL'
_computing_structure_refinement 'SHELXL-97 (Sheldrick, 1997)'
_computing_structure_solution 'SHELXS-97 (Sheldrick, 1990)'
_diffrn_ambient_temperature 183(2)
_diffrn_measured_fraction_theta_full 0.998
_diffrn_measured_fraction_theta_max 0.998
_diffrn_measurement_device_type 'CCD area detector'
_diffrn_measurement_method 'phi and omega scans'
_diffrn_radiation_monochromator graphite
_diffrn_radiation_source 'fine-focus sealed tube'
_diffrn_radiation_type MoK\a
_diffrn_radiation_wavelength 0.71073
_diffrn_reflns_av_R_equivalents 0.0413
_diffrn_reflns_av_sigmaI/netI 0.0493
_diffrn_reflns_limit_h_max 23
_diffrn_reflns_limit_h_min -21
_diffrn_reflns_limit_k_max 23
_diffrn_reflns_limit_k_min -23
_diffrn_reflns_limit_l_max 12
_diffrn_reflns_limit_l_min -16
_diffrn_reflns_number 26668
_diffrn_reflns_theta_full 25.35
_diffrn_reflns_theta_max 25.35
_diffrn_reflns_theta_min 1.06
_exptl_absorpt_coefficient_mu 1.107
_exptl_absorpt_correction_T_max 0.8974
_exptl_absorpt_correction_T_min 0.7543
_exptl_absorpt_correction_type multi-scan
_exptl_crystal_colour yellow
_exptl_crystal_density_diffrn 1.231
_exptl_crystal_density_method 'not measured'
_exptl_crystal_description block
_exptl_crystal_F_000 1980
_exptl_crystal_size_max 0.27
_exptl_crystal_size_mid 0.19
_exptl_crystal_size_min 0.10
_refine_diff_density_max 0.992
_refine_diff_density_min -0.516
_refine_diff_density_rms 0.101
_refine_ls_extinction_method none
_refine_ls_goodness_of_fit_ref 1.038
_refine_ls_hydrogen_treatment constr
_refine_ls_matrix_type full
_refine_ls_number_parameters 516
_refine_ls_number_reflns 9442
_refine_ls_number_restraints 0
_refine_ls_restrained_S_all 1.038
_refine_ls_R_factor_all 0.0542
_refine_ls_R_factor_gt 0.0395
_refine_ls_shift/su_max 0.002
_refine_ls_shift/su_mean 0.000
_refine_ls_structure_factor_coef Fsqd
_refine_ls_weighting_details 'calc w=1/[\s^2^(Fo^2^)+(0.0628P)^2^+0.0000P] where P=(Fo^2^+2Fc^2^)/3'
_refine_ls_weighting_scheme calc
_refine_ls_wR_factor_gt 0.1053
_refine_ls_wR_factor_ref 0.1124
_reflns_number_gt 7197
_reflns_number_total 9442
_reflns_threshold_expression >2sigma(I)
_cod_data_source_file om300967h_si_002.cif
_cod_data_source_block 5
_cod_depositor_comments
;
The following automatic conversions were performed:

'_symmetry_cell_setting' value 'Monoclinic' changed to 'monoclinic'
according to /home/saulius/struct/CIF-dictionaries/cif_core.dic
dictionary named 'cif_core.dic' version 2.4.2 from 2011-04-26.

Automatic conversion script
Id: cif_fix_values 1891 2012-01-12 08:04:46Z andrius 
;
_cod_original_sg_symbol_H-M P2(1)/c
_cod_database_code 4080183

loop_
_symmetry_equiv_pos_as_xyz
'x, y, z'
'-x, y+1/2, -z+1/2'
'-x, -y, -z'
'x, -y-1/2, z-1/2'

loop_
_atom_site_label
_atom_site_type_symbol
_atom_site_fract_x
_atom_site_fract_y
_atom_site_fract_z
_atom_site_U_iso_or_equiv
_atom_site_adp_type
_atom_site_occupancy
_atom_site_symmetry_multiplicity
_atom_site_calc_flag
_atom_site_refinement_flags
_atom_site_disorder_assembly
_atom_site_disorder_group
Nd1 Nd 0.297692(11) 0.415503(10) 0.804938(14) 0.02959(9) Uani 1 1 d . . .
N1 N 0.38920(16) 0.44171(15) 0.7116(2) 0.0296(7) Uani 1 1 d . . .
N2 N 0.27317(16) 0.49653(14) 0.6500(2) 0.0282(7) Uani 1 1 d . . .
N3 N 0.17829(17) 0.42792(15) 0.6996(2) 0.0291(7) Uani 1 1 d . . .
P1 P 0.34895(5) 0.49042(5) 0.62470(7) 0.0274(2) Uani 1 1 d . . .
P2 P 0.19191(5) 0.47918(5) 0.61477(7) 0.0270(2) Uani 1 1 d . . .
O1 O 0.38917(14) 0.37294(13) 0.95728(19) 0.0387(7) Uani 1 1 d . . .
O2 O 0.22398(15) 0.37612(15) 0.9253(2) 0.0440(7) Uani 1 1 d . E .
B1 B 0.3038(3) 0.5339(2) 0.9094(4) 0.0443(13) Uani 1 1 d . . .
H1A H 0.2560 0.5269 0.8539 0.053 Uiso 1 1 d . . .
H1B H 0.3040 0.4991 0.9701 0.053 Uiso 1 1 d . . .
H1C H 0.3481 0.5239 0.8761 0.053 Uiso 1 1 d . . .
H1D H 0.3066 0.5851 0.9370 0.053 Uiso 1 1 d . . .
B2 B 0.3051(3) 0.2891(2) 0.7320(3) 0.0327(10) Uani 1 1 d . . .
H2A H 0.2794 0.2916 0.7934 0.039 Uiso 1 1 d . . .
H2B H 0.3578 0.3090 0.7539 0.039 Uiso 1 1 d . . .
H2C H 0.2771 0.3190 0.6700 0.039 Uiso 1 1 d . . .
H2D H 0.3085 0.2374 0.7077 0.039 Uiso 1 1 d . . .
C1 C 0.4598(2) 0.42119(17) 0.7301(3) 0.0305(9) Uani 1 1 d . . .
C2 C 0.5028(2) 0.4354(2) 0.8224(3) 0.0432(11) Uani 1 1 d . . .
H2 H 0.4851 0.4621 0.8692 0.052 Uiso 1 1 calc R . .
C3 C 0.5709(2) 0.4115(2) 0.8479(4) 0.0496(12) Uani 1 1 d . . .
H3 H 0.5986 0.4204 0.9125 0.060 Uiso 1 1 calc R . .
C4 C 0.5982(2) 0.3748(2) 0.7795(4) 0.0510(13) Uani 1 1 d . . .
H4 H 0.6448 0.3584 0.7965 0.061 Uiso 1 1 calc R . .
C5 C 0.5570(2) 0.3622(2) 0.6856(4) 0.0509(12) Uani 1 1 d . . .
H5 H 0.5759 0.3380 0.6374 0.061 Uiso 1 1 calc R . .
C6 C 0.4888(2) 0.3847(2) 0.6620(3) 0.0445(11) Uani 1 1 d . . .
H6 H 0.4609 0.3749 0.5978 0.053 Uiso 1 1 calc R . .
C7 C 0.3892(2) 0.57277(17) 0.6314(3) 0.0286(8) Uani 1 1 d . . .
C8 C 0.4540(2) 0.5818(2) 0.6077(3) 0.0409(10) Uani 1 1 d . . .
H8 H 0.4767 0.5447 0.5838 0.049 Uiso 1 1 calc R . .
C9 C 0.4857(2) 0.6450(2) 0.6189(3) 0.0493(12) Uani 1 1 d . . .
H9 H 0.5295 0.6512 0.6006 0.059 Uiso 1 1 calc R . .
C10 C 0.4547(2) 0.6983(2) 0.6560(3) 0.0464(11) Uani 1 1 d . . .
H10 H 0.4770 0.7413 0.6639 0.056 Uiso 1 1 calc R . .
C11 C 0.3918(3) 0.6895(2) 0.6817(4) 0.0529(12) Uani 1 1 d . . .
H11 H 0.3704 0.7264 0.7082 0.063 Uiso 1 1 calc R . .
C12 C 0.3588(2) 0.6272(2) 0.6694(3) 0.0442(11) Uani 1 1 d . . .
H12 H 0.3148 0.6218 0.6874 0.053 Uiso 1 1 calc R . .
C13 C 0.34504(19) 0.45939(18) 0.4988(3) 0.0290(8) Uani 1 1 d . . .
C14 C 0.3533(2) 0.4997(2) 0.4206(3) 0.0376(10) Uani 1 1 d . . .
H14 H 0.3645 0.5463 0.4319 0.045 Uiso 1 1 calc R . .
C15 C 0.3456(3) 0.4731(2) 0.3248(3) 0.0495(12) Uani 1 1 d . . .
H15 H 0.3520 0.5014 0.2712 0.059 Uiso 1 1 calc R . .
C16 C 0.3289(2) 0.4061(2) 0.3073(3) 0.0423(11) Uani 1 1 d . . .
H16 H 0.3237 0.3879 0.2418 0.051 Uiso 1 1 calc R . .
C17 C 0.3195(2) 0.3647(2) 0.3864(3) 0.0354(9) Uani 1 1 d . . .
H17 H 0.3072 0.3184 0.3745 0.043 Uiso 1 1 calc R . .
C18 C 0.3280(2) 0.39077(19) 0.4810(3) 0.0329(9) Uani 1 1 d . . .
H18 H 0.3223 0.3623 0.5348 0.039 Uiso 1 1 calc R . .
C19 C 0.16830(19) 0.4419(2) 0.4917(3) 0.0305(9) Uani 1 1 d . . .
C20 C 0.1691(2) 0.4805(2) 0.4062(3) 0.0423(10) Uani 1 1 d . . .
H20 H 0.1819 0.5270 0.4122 0.051 Uiso 1 1 calc R . .
C21 C 0.1507(2) 0.4499(3) 0.3107(3) 0.0515(12) Uani 1 1 d . . .
H21 H 0.1511 0.4756 0.2521 0.062 Uiso 1 1 calc R . .
C22 C 0.1323(2) 0.3828(3) 0.3036(3) 0.0531(12) Uani 1 1 d . . .
H22 H 0.1195 0.3624 0.2394 0.064 Uiso 1 1 calc R . .
C23 C 0.1320(2) 0.3449(2) 0.3862(3) 0.0516(12) Uani 1 1 d . . .
H23 H 0.1188 0.2985 0.3798 0.062 Uiso 1 1 calc R . .
C24 C 0.1513(2) 0.3744(2) 0.4811(3) 0.0381(10) Uani 1 1 d . . .
H24 H 0.1527 0.3474 0.5390 0.046 Uiso 1 1 calc R . .
C25 C 0.1419(2) 0.55662(19) 0.6064(3) 0.0313(9) Uani 1 1 d . . .
C26 C 0.1637(2) 0.6075(2) 0.6768(3) 0.0428(10) Uani 1 1 d . . .
H26 H 0.2059 0.6025 0.7255 0.051 Uiso 1 1 calc R . .
C27 C 0.1235(3) 0.6656(2) 0.6755(4) 0.0563(13) Uani 1 1 d . . .
H27 H 0.1393 0.7009 0.7220 0.068 Uiso 1 1 calc R . .
C28 C 0.0612(3) 0.6725(2) 0.6077(4) 0.0601(14) Uani 1 1 d . . .
H28 H 0.0333 0.7118 0.6092 0.072 Uiso 1 1 calc R . .
C29 C 0.0391(2) 0.6230(2) 0.5380(4) 0.0513(12) Uani 1 1 d . . .
H29 H -0.0033 0.6287 0.4899 0.062 Uiso 1 1 calc R . .
C30 C 0.0785(2) 0.5646(2) 0.5375(3) 0.0391(10) Uani 1 1 d . . .
H30 H 0.0623 0.5299 0.4900 0.047 Uiso 1 1 calc R . .
C31 C 0.1127(2) 0.4001(2) 0.7077(3) 0.0327(9) Uani 1 1 d . . .
C32 C 0.1064(2) 0.3296(2) 0.7133(3) 0.0385(10) Uani 1 1 d . . .
H32 H 0.1451 0.3015 0.7093 0.046 Uiso 1 1 calc R . .
C33 C 0.0444(2) 0.3006(2) 0.7245(3) 0.0522(12) Uani 1 1 d . . .
H33 H 0.0408 0.2527 0.7280 0.063 Uiso 1 1 calc R . .
C34 C -0.0129(2) 0.3409(3) 0.7307(4) 0.0606(15) Uani 1 1 d . . .
H34 H -0.0557 0.3208 0.7375 0.073 Uiso 1 1 calc R . .
C35 C -0.0068(3) 0.4098(3) 0.7268(4) 0.0603(15) Uani 1 1 d . . .
H35 H -0.0455 0.4375 0.7322 0.072 Uiso 1 1 calc R . .
C36 C 0.0559(2) 0.4401(2) 0.7151(3) 0.0443(11) Uani 1 1 d . . .
H36 H 0.0592 0.4881 0.7123 0.053 Uiso 1 1 calc R . .
C37 C 0.1720(3) 0.4194(3) 0.9569(4) 0.0677(16) Uani 1 1 d . . .
H37A H 0.1920 0.4654 0.9760 0.081 Uiso 0.50 1 d P A 1
H37B H 0.1302 0.4252 0.9028 0.081 Uiso 0.50 1 d P B 1
H37C H 0.1910 0.4660 0.9726 0.081 Uiso 0.50 1 d P C 2
H37D H 0.1291 0.4231 0.9039 0.081 Uiso 0.50 1 d P D 2
C38A C 0.1684(5) 0.3980(5) 1.0554(6) 0.043(2) Uani 0.50 1 d P E 1
H38A H 0.1228 0.4100 1.0712 0.051 Uiso 0.50 1 calc PR E 1
H38B H 0.2065 0.4183 1.1063 0.051 Uiso 0.50 1 calc PR E 1
C38B C 0.1296(8) 0.3767(8) 1.0044(12) 0.095(5) Uani 0.50 1 d P E 2
H38C H 0.0893 0.3588 0.9549 0.114 Uiso 0.50 1 calc PR E 2
H38D H 0.1120 0.4019 1.0566 0.114 Uiso 0.50 1 calc PR E 2
C39 C 0.1771(3) 0.3208(3) 1.0497(5) 0.0801(19) Uani 1 1 d . . .
H39A H 0.1968 0.3102 1.1207 0.096 Uiso 0.50 1 d P F 1
H39B H 0.1364 0.2897 1.0255 0.096 Uiso 0.50 1 d P G 1
H39C H 0.1359 0.2911 1.0241 0.096 Uiso 0.50 1 d P H 2
H39D H 0.1969 0.3084 1.1202 0.096 Uiso 0.50 1 d P I 2
C40 C 0.2303(3) 0.3164(3) 0.9858(4) 0.0684(16) Uani 1 1 d . E .
H40A H 0.2779 0.3134 1.0285 0.082 Uiso 1 1 calc R . .
H40B H 0.2220 0.2756 0.9429 0.082 Uiso 1 1 calc R . .
C41 C 0.4177(3) 0.4128(3) 1.0451(4) 0.0688(17) Uani 1 1 d . . .
H41A H 0.3841 0.4154 1.0898 0.083 Uiso 1 1 calc R . .
H41B H 0.4283 0.4594 1.0258 0.083 Uiso 1 1 calc R . .
C42 C 0.4825(4) 0.3778(3) 1.0956(5) 0.117(3) Uani 1 1 d . . .
H42A H 0.5237 0.3976 1.0750 0.140 Uiso 1 1 calc R . .
H42B H 0.4890 0.3817 1.1692 0.140 Uiso 1 1 calc R . .
C43 C 0.4737(4) 0.3109(3) 1.0661(5) 0.107(3) Uani 1 1 d . . .
H43A H 0.4542 0.2846 1.1155 0.128 Uiso 1 1 calc R . .
H43B H 0.5192 0.2908 1.0614 0.128 Uiso 1 1 calc R . .
C44 C 0.4253(3) 0.3092(2) 0.9679(4) 0.0625(15) Uani 1 1 d . . .
H44A H 0.4514 0.3033 0.9139 0.075 Uiso 1 1 calc R . .
H44B H 0.3918 0.2713 0.9647 0.075 Uiso 1 1 calc R . .
O3 O 0.7328(4) 0.2813(4) 0.6959(6) 0.185(3) Uiso 1 1 d . . .
C45 C 0.7759(5) 0.3308(5) 0.6620(7) 0.150(3) Uiso 1 1 d . . .
H45A H 0.7535 0.3759 0.6605 0.180 Uiso 1 1 calc R . .
H45B H 0.8216 0.3330 0.7096 0.180 Uiso 1 1 calc R . .
C46 C 0.7866(5) 0.3150(5) 0.5656(7) 0.147(3) Uiso 1 1 d . . .
H46A H 0.8368 0.3067 0.5679 0.176 Uiso 1 1 calc R . .
H46B H 0.7706 0.3529 0.5188 0.176 Uiso 1 1 calc R . .
C47 C 0.7439(6) 0.2514(6) 0.5318(9) 0.176(4) Uiso 1 1 d . . .
H47A H 0.7130 0.2574 0.4650 0.211 Uiso 1 1 calc R . .
H47B H 0.7744 0.2115 0.5305 0.211 Uiso 1 1 calc R . .
C48 C 0.7059(7) 0.2458(6) 0.6063(9) 0.191(5) Uiso 1 1 d . . .
H48A H 0.7027 0.1972 0.6227 0.229 Uiso 1 1 calc R . .
H48B H 0.6578 0.2621 0.5790 0.229 Uiso 1 1 calc R . .

loop_
_atom_site_aniso_label
_atom_site_aniso_U_11
_atom_site_aniso_U_22
_atom_site_aniso_U_33
_atom_site_aniso_U_23
_atom_site_aniso_U_13
_atom_site_aniso_U_12
Nd1 0.03208(14) 0.03042(13) 0.02492(13) 0.00156(9) 0.00298(9) 0.00105(9)
N1 0.0279(18) 0.0289(16) 0.0316(18) 0.0010(14) 0.0055(14) -0.0001(14)
N2 0.0295(17) 0.0285(16) 0.0262(16) -0.0019(13) 0.0050(13) -0.0025(14)
N3 0.0299(18) 0.0316(17) 0.0249(17) 0.0029(13) 0.0038(13) -0.0004(14)
P1 0.0272(5) 0.0256(5) 0.0289(5) -0.0012(4) 0.0043(4) -0.0008(4)
P2 0.0270(5) 0.0275(5) 0.0253(5) 0.0007(4) 0.0031(4) -0.0005(4)
O1 0.0416(17) 0.0381(16) 0.0326(15) -0.0002(12) -0.0007(13) 0.0077(13)
O2 0.0470(18) 0.0531(19) 0.0357(16) 0.0112(14) 0.0174(14) 0.0134(15)
B1 0.058(3) 0.032(3) 0.036(3) -0.009(2) -0.006(2) 0.011(2)
B2 0.051(3) 0.022(2) 0.025(2) -0.0003(18) 0.008(2) -0.001(2)
C1 0.031(2) 0.0224(19) 0.037(2) 0.0031(16) 0.0053(18) -0.0004(16)
C2 0.037(3) 0.047(3) 0.043(3) -0.001(2) 0.004(2) 0.000(2)
C3 0.032(3) 0.061(3) 0.049(3) 0.006(2) -0.007(2) -0.005(2)
C4 0.030(2) 0.032(2) 0.087(4) 0.017(2) 0.003(2) 0.0004(19)
C5 0.041(3) 0.041(3) 0.070(3) -0.004(2) 0.011(2) 0.007(2)
C6 0.040(3) 0.041(2) 0.049(3) -0.008(2) -0.001(2) 0.008(2)
C7 0.028(2) 0.026(2) 0.030(2) 0.0011(15) 0.0025(16) -0.0018(16)
C8 0.036(2) 0.041(2) 0.049(3) -0.007(2) 0.015(2) -0.002(2)
C9 0.039(3) 0.052(3) 0.059(3) 0.000(2) 0.014(2) -0.016(2)
C10 0.051(3) 0.037(2) 0.052(3) 0.000(2) 0.011(2) -0.016(2)
C11 0.062(3) 0.029(2) 0.073(3) -0.011(2) 0.025(3) -0.007(2)
C12 0.039(3) 0.032(2) 0.066(3) -0.004(2) 0.021(2) -0.0058(19)
C13 0.027(2) 0.028(2) 0.032(2) 0.0005(16) 0.0072(16) 0.0033(16)
C14 0.051(3) 0.033(2) 0.031(2) -0.0007(18) 0.0129(19) -0.0040(19)
C15 0.069(3) 0.046(3) 0.036(3) 0.002(2) 0.017(2) -0.008(2)
C16 0.049(3) 0.047(3) 0.033(2) -0.0097(19) 0.012(2) 0.001(2)
C17 0.039(2) 0.031(2) 0.037(2) -0.0050(18) 0.0102(19) 0.0033(18)
C18 0.032(2) 0.031(2) 0.036(2) 0.0001(17) 0.0079(18) -0.0023(17)
C19 0.025(2) 0.039(2) 0.027(2) 0.0007(17) 0.0047(16) -0.0035(17)
C20 0.052(3) 0.043(2) 0.031(2) 0.0032(19) 0.007(2) 0.005(2)
C21 0.050(3) 0.074(3) 0.029(2) 0.009(2) 0.006(2) 0.017(3)
C22 0.054(3) 0.073(3) 0.032(2) -0.016(2) 0.009(2) -0.008(3)
C23 0.055(3) 0.059(3) 0.042(3) -0.020(2) 0.012(2) -0.017(2)
C24 0.042(3) 0.040(2) 0.032(2) -0.0034(18) 0.0091(19) -0.007(2)
C25 0.029(2) 0.031(2) 0.033(2) 0.0087(17) 0.0073(17) -0.0010(17)
C26 0.043(3) 0.040(2) 0.044(3) -0.001(2) 0.007(2) 0.004(2)
C27 0.060(3) 0.037(3) 0.070(3) -0.010(2) 0.009(3) 0.009(2)
C28 0.059(3) 0.044(3) 0.075(4) 0.001(3) 0.010(3) 0.026(2)
C29 0.040(3) 0.056(3) 0.057(3) 0.010(2) 0.006(2) 0.019(2)
C30 0.034(2) 0.040(2) 0.042(2) 0.0012(19) 0.0042(19) 0.0047(19)
C31 0.029(2) 0.041(2) 0.027(2) 0.0084(17) 0.0041(17) -0.0022(18)
C32 0.035(2) 0.042(2) 0.037(2) 0.0079(19) 0.0037(18) -0.0032(19)
C33 0.049(3) 0.052(3) 0.050(3) 0.021(2) 0.000(2) -0.010(2)
C34 0.036(3) 0.080(4) 0.064(3) 0.032(3) 0.007(2) -0.011(3)
C35 0.037(3) 0.080(4) 0.068(3) 0.028(3) 0.019(2) 0.009(3)
C36 0.040(3) 0.048(3) 0.046(3) 0.017(2) 0.012(2) 0.005(2)
C37 0.071(4) 0.074(4) 0.068(4) 0.020(3) 0.036(3) 0.029(3)
C38A 0.036(6) 0.069(7) 0.025(5) -0.006(4) 0.009(4) 0.009(5)
C38B 0.087(11) 0.109(12) 0.107(12) 0.022(10) 0.064(10) -0.003(9)
C39 0.092(4) 0.068(4) 0.102(5) 0.033(3) 0.069(4) 0.027(3)
C40 0.080(4) 0.057(3) 0.080(4) 0.024(3) 0.046(3) 0.016(3)
C41 0.081(4) 0.076(4) 0.039(3) -0.014(3) -0.012(3) 0.028(3)
C42 0.139(7) 0.087(5) 0.087(5) -0.021(4) -0.062(5) 0.048(5)
C43 0.121(6) 0.072(4) 0.093(5) -0.002(4) -0.055(4) 0.032(4)
C44 0.063(3) 0.043(3) 0.070(3) -0.008(2) -0.014(3) 0.019(2)

loop_
_atom_type_symbol
_atom_type_description
_atom_type_scat_dispersion_real
_atom_type_scat_dispersion_imag
_atom_type_scat_source
C C 0.0033 0.0016 'International Tables Vol C Tables 4.2.6.8 and 6.1.1.4'
H H 0.0000 0.0000 'International Tables Vol C Tables 4.2.6.8 and 6.1.1.4'
B B 0.0013 0.0007 'International Tables Vol C Tables 4.2.6.8 and 6.1.1.4'
N N 0.0061 0.0033 'International Tables Vol C Tables 4.2.6.8 and 6.1.1.4'
O O 0.0106 0.0060 'International Tables Vol C Tables 4.2.6.8 and 6.1.1.4'
P P 0.1023 0.0942 'International Tables Vol C Tables 4.2.6.8 and 6.1.1.4'
Nd Nd -0.1943 3.0179 'International Tables Vol C Tables 4.2.6.8 and 6.1.1.4'

loop_
_geom_angle_atom_site_label_1
_geom_angle_atom_site_label_2
_geom_angle_atom_site_label_3
_geom_angle
N1 Nd1 N3 112.13(10)
N1 Nd1 O2 168.13(9)
N3 Nd1 O2 79.14(10)
N1 Nd1 H2B 66.9
N3 Nd1 H2B 110.5
O2 Nd1 H2B 106.4
N1 Nd1 O1 91.73(9)
N3 Nd1 O1 154.97(10)
O2 Nd1 O1 76.63(9)
H2B Nd1 O1 71.0
N1 Nd1 N2 58.74(10)
N3 Nd1 N2 58.77(9)
O2 Nd1 N2 133.05(9)
H2B Nd1 N2 107.2
O1 Nd1 N2 145.97(9)
N1 Nd1 H2C 78.9
N3 Nd1 H2C 71.2
O2 Nd1 H2C 102.2
H2B Nd1 H2C 39.4
O1 Nd1 H2C 107.9
N2 Nd1 H2C 84.3
N1 Nd1 B2 84.33(12)
N3 Nd1 B2 89.68(12)
O2 Nd1 B2 92.21(12)
H2B Nd1 B2 23.6
O1 Nd1 B2 85.12(11)
N2 Nd1 B2 106.30(11)
H2C Nd1 B2 23.4
N1 Nd1 B1 97.79(15)
N3 Nd1 B1 98.65(13)
O2 Nd1 B1 83.70(14)
H2B Nd1 B1 150.3
O1 Nd1 B1 84.87(12)
N2 Nd1 B1 83.14(12)
H2C Nd1 B1 166.8
B2 Nd1 B1 169.83(13)
N1 Nd1 H1B 112.6
N3 Nd1 H1B 106.7
O2 Nd1 H1B 65.6
H2B Nd1 H1B 139.5
O1 Nd1 H1B 68.5
N2 Nd1 H1B 105.3
H2C Nd1 H1B 167.6
B2 Nd1 H1B 148.4
B1 Nd1 H1B 22.6
N1 Nd1 H1A 105.6
N3 Nd1 H1A 75.3
O2 Nd1 H1A 80.3
H2B Nd1 H1A 171.6
O1 Nd1 H1A 106.3
N2 Nd1 H1A 70.3
H2C Nd1 H1A 145.3
B2 Nd1 H1A 164.2
B1 Nd1 H1A 23.3
H1B Nd1 H1A 38.4
N1 Nd1 H1C 75.4
N3 Nd1 H1C 113.1
O2 Nd1 H1C 104.2
H2B Nd1 H1C 130.3
O1 Nd1 H1C 79.2
N2 Nd1 H1C 77.2
H2C Nd1 H1C 153.6
B2 Nd1 H1C 153.9
B1 Nd1 H1C 23.3
H1B Nd1 H1C 38.7
H1A Nd1 H1C 41.7
N1 Nd1 H2A 106.6
N3 Nd1 H2A 87.4
O2 Nd1 H2A 69.1
H2B Nd1 H2A 40.9
O1 Nd1 H2A 78.2
N2 Nd1 H2A 123.6
H2C Nd1 H2A 40.4
B2 Nd1 H2A 23.2
B1 Nd1 H2A 150.5
H1B Nd1 H2A 128.3
H1A Nd1 H2A 147.3
H1C Nd1 H2A 157.4
N1 Nd1 H2B 66.9
N3 Nd1 H2B 110.5
O2 Nd1 H2B 106.4
H2B Nd1 H2B 0.0
O1 Nd1 H2B 71.0
N2 Nd1 H2B 107.2
H2C Nd1 H2B 39.4
B2 Nd1 H2B 23.6
B1 Nd1 H2B 150.3
H1B Nd1 H2B 139.5
H1A Nd1 H2B 171.6
H1C Nd1 H2B 130.3
H2A Nd1 H2B 40.9
N1 Nd1 H2C 78.9
N3 Nd1 H2C 71.2
O2 Nd1 H2C 102.2
H2B Nd1 H2C 39.4
O1 Nd1 H2C 107.9
N2 Nd1 H2C 84.3
H2C Nd1 H2C 0.0
B2 Nd1 H2C 23.4
B1 Nd1 H2C 166.8
H1B Nd1 H2C 167.6
H1A Nd1 H2C 145.3
H1C Nd1 H2C 153.6
H2A Nd1 H2C 40.4
H2B Nd1 H2C 39.4
C1 N1 P1 127.9(3)
C1 N1 Nd1 129.7(2)
P1 N1 Nd1 102.32(15)
P1 N2 P2 146.0(2)
P1 N2 Nd1 96.31(13)
P2 N2 Nd1 96.48(13)
C31 N3 P2 126.3(3)
C31 N3 Nd1 132.1(2)
P2 N3 Nd1 101.63(15)
N2 P1 N1 102.60(16)
N2 P1 C7 109.69(17)
N1 P1 C7 111.35(17)
N2 P1 C13 112.12(16)
N1 P1 C13 114.66(17)
C7 P1 C13 106.45(17)
N2 P2 N3 102.99(16)
N2 P2 C19 114.20(17)
N3 P2 C19 111.59(17)
N2 P2 C25 109.23(17)
N3 P2 C25 114.16(17)
C19 P2 C25 104.94(18)
C44 O1 C41 107.3(3)
C44 O1 Nd1 127.5(2)
C41 O1 Nd1 124.9(2)
C40 O2 C37 106.9(3)
C40 O2 Nd1 129.7(3)
C37 O2 Nd1 122.8(3)
Nd1 B1 H1A 65.7
Nd1 B1 H1B 81.3
H1A B1 H1B 108.7
Nd1 B1 H1C 64.6
H1A B1 H1C 109.4
H1B B1 H1C 109.6
Nd1 B1 H1D 168.9
H1A B1 H1D 109.8
H1B B1 H1D 109.8
H1C B1 H1D 109.5
Nd1 B2 H2A 66.1
Nd1 B2 H2B 71.7
H2A B2 H2B 110.2
Nd1 B2 H2C 74.2
H2A B2 H2C 110.3
H2B B2 H2C 108.1
Nd1 B2 H2D 176.4
H2A B2 H2D 110.9
H2B B2 H2D 108.1
H2C B2 H2D 109.1
C2 C1 C6 117.3(4)
C2 C1 N1 119.1(4)
C6 C1 N1 123.5(4)
C3 C2 C1 121.7(4)
C3 C2 H2 119.2
C1 C2 H2 119.2
C4 C3 C2 119.9(4)
C4 C3 H3 120.1
C2 C3 H3 120.1
C3 C4 C5 119.4(4)
C3 C4 H4 120.3
C5 C4 H4 120.3
C6 C5 C4 120.2(5)
C6 C5 H5 119.9
C4 C5 H5 119.9
C5 C6 C1 121.5(4)
C5 C6 H6 119.2
C1 C6 H6 119.2
C12 C7 C8 118.4(3)
C12 C7 P1 120.2(3)
C8 C7 P1 121.1(3)
C7 C8 C9 120.0(4)
C7 C8 H8 120.0
C9 C8 H8 120.0
C10 C9 C8 120.7(4)
C10 C9 H9 119.6
C8 C9 H9 119.6
C11 C10 C9 119.6(4)
C11 C10 H10 120.2
C9 C10 H10 120.2
C10 C11 C12 120.5(4)
C10 C11 H11 119.8
C12 C11 H11 119.8
C11 C12 C7 120.7(4)
C11 C12 H12 119.7
C7 C12 H12 119.7
C14 C13 C18 119.2(3)
C14 C13 P1 123.8(3)
C18 C13 P1 116.8(3)
C13 C14 C15 120.6(4)
C13 C14 H14 119.7
C15 C14 H14 119.7
C16 C15 C14 120.2(4)
C16 C15 H15 119.9
C14 C15 H15 119.9
C15 C16 C17 119.7(4)
C15 C16 H16 120.2
C17 C16 H16 120.2
C18 C17 C16 120.1(4)
C18 C17 H17 119.9
C16 C17 H17 119.9
C17 C18 C13 120.2(4)
C17 C18 H18 119.9
C13 C18 H18 119.9
C24 C19 C20 119.0(4)
C24 C19 P2 120.2(3)
C20 C19 P2 120.8(3)
C19 C20 C21 119.6(4)
C19 C20 H20 120.2
C21 C20 H20 120.2
C22 C21 C20 119.3(4)
C22 C21 H21 120.3
C20 C21 H21 120.3
C23 C22 C21 121.4(4)
C23 C22 H22 119.3
C21 C22 H22 119.3
C22 C23 C24 119.7(4)
C22 C23 H23 120.2
C24 C23 H23 120.2
C19 C24 C23 121.0(4)
C19 C24 H24 119.5
C23 C24 H24 119.5
C26 C25 C30 118.8(4)
C26 C25 P2 118.9(3)
C30 C25 P2 122.0(3)
C27 C26 C25 119.8(4)
C27 C26 H26 120.1
C25 C26 H26 120.1
C28 C27 C26 120.7(4)
C28 C27 H27 119.6
C26 C27 H27 119.6
C29 C28 C27 120.2(4)
C29 C28 H28 119.9
C27 C28 H28 119.9
C28 C29 C30 120.2(4)
C28 C29 H29 119.9
C30 C29 H29 119.9
C29 C30 C25 120.3(4)
C29 C30 H30 119.9
C25 C30 H30 119.9
C36 C31 C32 118.7(4)
C36 C31 N3 122.5(4)
C32 C31 N3 118.7(4)
C33 C32 C31 120.6(4)
C33 C32 H32 119.7
C31 C32 H32 119.7
C32 C33 C34 120.5(4)
C32 C33 H33 119.8
C34 C33 H33 119.8
C35 C34 C33 119.2(4)
C35 C34 H34 120.4
C33 C34 H34 120.4
C34 C35 C36 121.0(5)
C34 C35 H35 119.5
C36 C35 H35 119.5
C31 C36 C35 119.9(4)
C31 C36 H36 120.0
C35 C36 H36 120.0
C38A C37 C38B 41.3(7)
C38A C37 O2 106.4(5)
C38B C37 O2 107.2(7)
C38A C37 H37A 96.8
C38B C37 H37A 130.5
O2 C37 H37A 110.4
C38A C37 H37B 122.8
C38B C37 H37B 86.5
O2 C37 H37B 111.3
H37A C37 H37B 107.9
C38A C37 H37C 99.3
C38B C37 H37C 132.1
O2 C37 H37C 110.6
H37A C37 H37C 2.7
H37B C37 H37C 105.5
C38A C37 H37D 120.6
C38B C37 H37D 83.8
O2 C37 H37D 111.2
H37A C37 H37D 110.5
H37B C37 H37D 2.9
H37C C37 H37D 108.1
C37 C38A C39 102.6(6)
C37 C38A H38A 111.2
C39 C38A H38A 111.2
C37 C38A H38B 111.2
C39 C38A H38B 111.2
H38A C38A H38B 109.2
C37 C38B C39 104.8(9)
C37 C38B H38C 110.8
C39 C38B H38C 110.8
C37 C38B H38D 110.8
C39 C38B H38D 110.8
H38C C38B H38D 108.9
C38B C39 C40 104.5(6)
C38B C39 C38A 38.8(7)
C40 C39 C38A 100.6(5)
C38B C39 H39A 130.1
C40 C39 H39A 112.7
C38A C39 H39A 100.6
C38B C39 H39B 86.3
C40 C39 H39B 112.0
C38A C39 H39B 122.4
H39A C39 H39B 108.1
C38B C39 H39C 84.5
C40 C39 H39C 111.8
C38A C39 H39C 120.8
H39A C39 H39C 109.7
H39B C39 H39C 1.9
C38B C39 H39D 131.9
C40 C39 H39D 112.1
C38A C39 H39D 102.7
H39A C39 H39D 2.0
H39B C39 H39D 106.8
H39C C39 H39D 108.5
O2 C40 C39 107.7(4)
O2 C40 H40A 110.2
C39 C40 H40A 110.2
O2 C40 H40B 110.2
C39 C40 H40B 110.2
H40A C40 H40B 108.5
O1 C41 C42 106.0(4)
O1 C41 H41A 110.5
C42 C41 H41A 110.5
O1 C41 H41B 110.5
C42 C41 H41B 110.5
H41A C41 H41B 108.7
C43 C42 C41 105.6(5)
C43 C42 H42A 110.6
C41 C42 H42A 110.6
C43 C42 H42B 110.6
C41 C42 H42B 110.6
H42A C42 H42B 108.8
C42 C43 C44 107.7(5)
C42 C43 H43A 110.2
C44 C43 H43A 110.2
C42 C43 H43B 110.2
C44 C43 H43B 110.2
H43A C43 H43B 108.5
O1 C44 C43 106.3(4)
O1 C44 H44A 110.5
C43 C44 H44A 110.5
O1 C44 H44B 110.5
C43 C44 H44B 110.5
H44A C44 H44B 108.7
C48 O3 C45 101.3(8)
C46 C45 O3 111.4(9)
C46 C45 H45A 109.3
O3 C45 H45A 109.3
C46 C45 H45B 109.3
O3 C45 H45B 109.3
H45A C45 H45B 108.0
C45 C46 C47 106.5(10)
C45 C46 H46A 110.4
C47 C46 H46A 110.4
C45 C46 H46B 110.4
C47 C46 H46B 110.4
H46A C46 H46B 108.6
C48 C47 C46 100.8(10)
C48 C47 H47A 111.6
C46 C47 H47A 111.6
C48 C47 H47B 111.6
C46 C47 H47B 111.6
H47A C47 H47B 109.4
C47 C48 O3 116.0(11)
C47 C48 H48A 108.3
O3 C48 H48A 108.3
C47 C48 H48B 108.3
O3 C48 H48B 108.3
H48A C48 H48B 107.4

loop_
_geom_bond_atom_site_label_1
_geom_bond_atom_site_label_2
_geom_bond_distance
Nd1 N1 2.464(3)
Nd1 N3 2.483(3)
Nd1 O2 2.529(3)
Nd1 H2B 2.5766
Nd1 O1 2.582(3)
Nd1 N2 2.617(3)
Nd1 H2C 2.6237
Nd1 B2 2.703(4)
Nd1 B1 2.729(5)
Nd1 H1B 2.7784
Nd1 H1A 2.4869
Nd1 H1C 2.4673
Nd1 H2A 2.4719
Nd1 H2B 2.5766
Nd1 H2C 2.6237
N1 C1 1.410(5)
N1 P1 1.600(3)
N2 P1 1.597(3)
N2 P2 1.598(3)
N3 C31 1.421(5)
N3 P2 1.603(3)
P1 C7 1.800(4)
P1 C13 1.813(4)
P2 C19 1.804(4)
P2 C25 1.806(4)
O1 C44 1.435(5)
O1 C41 1.445(5)
O2 C40 1.431(5)
O2 C37 1.462(6)
B1 H1A 1.0805
B1 H1B 1.0779
B1 H1C 1.0805
B1 H1D 1.0761
B2 H2A 1.0662
B2 H2B 1.0857
B2 H2C 1.0821
B2 H2D 1.0782
C1 C2 1.388(6)
C1 C6 1.389(6)
C2 C3 1.387(6)
C2 H2 0.9500
C3 C4 1.377(7)
C3 H3 0.9500
C4 C5 1.385(6)
C4 H4 0.9500
C5 C6 1.379(6)
C5 H5 0.9500
C6 H6 0.9500
C7 C12 1.382(5)
C7 C8 1.385(6)
C8 C9 1.388(6)
C8 H8 0.9500
C9 C10 1.364(6)
C9 H9 0.9500
C10 C11 1.362(6)
C10 H10 0.9500
C11 C12 1.382(6)
C11 H11 0.9500
C12 H12 0.9500
C13 C14 1.371(5)
C13 C18 1.404(5)
C14 C15 1.389(6)
C14 H14 0.9500
C15 C16 1.371(6)
C15 H15 0.9500
C16 C17 1.398(6)
C16 H16 0.9500
C17 C18 1.369(5)
C17 H17 0.9500
C18 H18 0.9500
C19 C24 1.373(6)
C19 C20 1.399(5)
C20 C21 1.414(6)
C20 H20 0.9500
C21 C22 1.372(7)
C21 H21 0.9500
C22 C23 1.356(6)
C22 H22 0.9500
C23 C24 1.399(5)
C23 H23 0.9500
C24 H24 0.9500
C25 C26 1.394(6)
C25 C30 1.399(5)
C26 C27 1.388(6)
C26 H26 0.9500
C27 C28 1.374(7)
C27 H27 0.9500
C28 C29 1.369(6)
C28 H28 0.9500
C29 C30 1.387(6)
C29 H29 0.9500
C30 H30 0.9500
C31 C36 1.386(6)
C31 C32 1.401(5)
C32 C33 1.379(6)
C32 H32 0.9500
C33 C34 1.392(6)
C33 H33 0.9500
C34 C35 1.366(6)
C34 H34 0.9500
C35 C36 1.403(6)
C35 H35 0.9500
C36 H36 0.9500
C37 C38A 1.427(10)
C37 C38B 1.432(13)
C37 H37A 1.0009
C37 H37B 0.9871
C37 H37C 0.9972
C37 H37D 0.9885
C38A C39 1.538(12)
C38A H38A 0.9900
C38A H38B 0.9900
C38B C39 1.490(16)
C38B H38C 0.9900
C38B H38D 0.9900
C39 C40 1.497(7)
C39 H39A 0.9888
C39 H39B 1.0037
C39 H39C 0.9973
C39 H39D 0.9901
C40 H40A 0.9900
C40 H40B 0.9900
C41 C42 1.479(8)
C41 H41A 0.9900
C41 H41B 0.9900
C42 C43 1.381(8)
C42 H42A 0.9900
C42 H42B 0.9900
C43 C44 1.470(7)
C43 H43A 0.9900
C43 H43B 0.9900
C44 H44A 0.9900
C44 H44B 0.9900
O3 C48 1.413(11)
O3 C45 1.430(10)
C45 C46 1.413(11)
C45 H45A 0.9900
C45 H45B 0.9900
C46 C47 1.525(13)
C46 H46A 0.9900
C46 H46B 0.9900
C47 C48 1.387(13)
C47 H47A 0.9900
C47 H47B 0.9900
C48 H48A 0.9900
C48 H48B 0.9900
